data_2019680
loop_
_publ_author_name
'Gajda, Katarzyna'
'Zarychta, Bartosz'
'Kopka, Katarzyna'
'Daszkiewicz, Zdzis\/law'
'Ejsmont, Krzysztof'

_publ_section_title
;
 Substituent effects in nitro derivatives of carbazoles investigated by
 comparison of low-temperature crystallographic studies with density
 functional theory (DFT) calculations
;
_journal_coeditor_code KY3061
_journal_issue 10
_journal_name_full 'Acta Crystallographica Section C'
_journal_page_first 987
_journal_page_last 991
_journal_paper_doi 10.1107/S2053229614020634
_journal_volume 70
_journal_year 2014
_chemical_formula_iupac 'C12 H8 N2 O2'
_chemical_formula_moiety 'C12 H8 N2 O2'
_chemical_formula_sum 'C12 H8 N2 O2'
_chemical_formula_weight 212.20
_chemical_name_systematic
;
1-nitro-9<i>H</i>-carbazole
;
_space_group_IT_number 14
_symmetry_cell_setting monoclinic
_symmetry_space_group_name_Hall '-P 2yn'
_symmetry_space_group_name_H-M 'P 1 21/n 1'
_atom_sites_solution_hydrogens geom
_atom_sites_solution_primary direct
_atom_sites_solution_secondary difmap
_audit_creation_method SHELXL97
_cell_angle_alpha 90.00
_cell_angle_beta 99.951(8)
_cell_angle_gamma 90.00
_cell_formula_units_Z 4
_cell_length_a 10.4341(9)
_cell_length_b 5.3101(4)
_cell_length_c 17.2566(14)
_cell_measurement_reflns_used 1649
_cell_measurement_temperature 100.00(10)
_cell_measurement_theta_max 25.00
_cell_measurement_theta_min 3.79
_cell_volume 941.74(13)
_computing_cell_refinement
;
CrysAlisRED (Oxford Diffraction, 2008)
;
_computing_data_collection
;
CrysAlisCCD (Oxford Diffraction, 2008)
;
_computing_data_reduction
;
CrysAlisRED (Oxford Diffraction, 2008)
;
_computing_molecular_graphics
;
SHELXTL (Sheldrick, 2008)
;
_computing_publication_material
;
SHELXL97 (Sheldrick, 2008)
;
_computing_structure_refinement
;
SHELXL97 (Sheldrick, 2008)
;
_computing_structure_solution
;
SHELXS97 (Sheldrick, 2008)
;
_diffrn_ambient_temperature 100.00(10)
_diffrn_detector_area_resol_mean '1024 x 1024 with blocks 2 x 2'
_diffrn_measured_fraction_theta_full 0.998
_diffrn_measured_fraction_theta_max 0.998
_diffrn_measurement_device_type 'Oxford Xcalibur'
_diffrn_measurement_method \w
_diffrn_radiation_monochromator graphite
_diffrn_radiation_source 'fine-focus sealed tube'
_diffrn_radiation_type MoK\a
_diffrn_radiation_wavelength 0.71073
_diffrn_reflns_av_R_equivalents 0.0544
_diffrn_reflns_av_sigmaI/netI 0.0660
_diffrn_reflns_limit_h_max 12
_diffrn_reflns_limit_h_min -12
_diffrn_reflns_limit_k_max 6
_diffrn_reflns_limit_k_min -6
_diffrn_reflns_limit_l_max 18
_diffrn_reflns_limit_l_min -21
_diffrn_reflns_number 5978
_diffrn_reflns_theta_full 26.00
_diffrn_reflns_theta_max 26.00
_diffrn_reflns_theta_min 3.79
_diffrn_standards_decay_% 0
_diffrn_standards_interval_count 0
_diffrn_standards_interval_time 0
_diffrn_standards_number 0
_exptl_absorpt_coefficient_mu 0.105
_exptl_absorpt_correction_type none
_exptl_crystal_colour yellow
_exptl_crystal_density_diffrn 1.497
_exptl_crystal_density_method 'not measured'
_exptl_crystal_description plate
_exptl_crystal_F_000 440
_exptl_crystal_size_max 0.38
_exptl_crystal_size_mid 0.25
_exptl_crystal_size_min 0.07
_refine_diff_density_max 0.315
_refine_diff_density_min -0.208
_refine_ls_extinction_method none
_refine_ls_goodness_of_fit_ref 0.940
_refine_ls_hydrogen_treatment noref
_refine_ls_matrix_type full
_refine_ls_number_parameters 145
_refine_ls_number_reflns 1860
_refine_ls_number_restraints 0
_refine_ls_restrained_S_all 0.940
_refine_ls_R_factor_all 0.0912
_refine_ls_R_factor_gt 0.0526
_refine_ls_shift/su_max 0.000
_refine_ls_shift/su_mean 0.000
_refine_ls_structure_factor_coef Fsqd
_refine_ls_weighting_details 'calc w = 1/[\s^2^(Fo^2^)+(0.0739P)^2^+0.0000P] where P=(Fo^2^+2Fc^2^)/3'
_refine_ls_weighting_scheme calc
_refine_ls_wR_factor_gt 0.1192
_refine_ls_wR_factor_ref 0.1315
_reflns_number_gt 1173
_reflns_number_total 1860
_reflns_threshold_expression I>2\s(I)
_cod_data_source_file ky3061sup1.cif
_cod_data_source_block II
_cod_original_sg_symbol_H-M P21/n
_cod_database_code 2019680

loop_
_symmetry_equiv_pos_as_xyz
'x, y, z'
'-x+1/2, y+1/2, -z+1/2'
'-x, -y, -z'
'x-1/2, -y-1/2, z-1/2'

loop_
_atom_site_type_symbol
_atom_site_label
_atom_site_fract_x
_atom_site_fract_y
_atom_site_fract_z
_atom_site_U_iso_or_equiv
_atom_site_adp_type
_atom_site_calc_flag
_atom_site_refinement_flags
_atom_site_occupancy
_atom_site_symmetry_multiplicity
C C1 0.7341(2) 0.0698(4) 0.01740(14) 0.0238(6) Uani d . 1 1
C C2 0.8384(2) -0.0852(5) 0.01118(14) 0.0278(6) Uani d . 1 1
H H2 0.8875 -0.0564 -0.0281 0.033 Uiso calc R 1 1
C C3 0.8699(2) -0.2831(5) 0.06321(14) 0.0299(6) Uani d . 1 1
H H3 0.9417 -0.3837 0.0598 0.036 Uiso calc R 1 1
C C4 0.7948(2) -0.3320(5) 0.12047(14) 0.0280(6) Uani d . 1 1
H H4 0.8158 -0.4666 0.1548 0.034 Uiso calc R 1 1
C C4a 0.6891(2) -0.1816(4) 0.12669(13) 0.0231(6) Uani d . 1 1
C C5a 0.5949(2) -0.1797(4) 0.17898(13) 0.0230(6) Uani d . 1 1
C C5 0.5699(2) -0.3344(5) 0.24004(14) 0.0285(6) Uani d . 1 1
H H5 0.6211 -0.4756 0.2546 0.034 Uiso calc R 1 1
C C6 0.4688(3) -0.2761(5) 0.27848(15) 0.0317(7) Uani d . 1 1
H H6 0.4512 -0.3798 0.3188 0.038 Uiso calc R 1 1
C C7 0.3924(3) -0.0627(5) 0.25766(15) 0.0325(7) Uani d . 1 1
H H7 0.3260 -0.0241 0.2854 0.039 Uiso calc R 1 1
C C8 0.4133(2) 0.0919(5) 0.19678(14) 0.0282(6) Uani d . 1 1
H H8 0.3612 0.2321 0.1823 0.034 Uiso calc R 1 1
C C8a 0.5140(2) 0.0311(4) 0.15823(13) 0.0231(6) Uani d . 1 1
N N9 0.55472(18) 0.1503(4) 0.09503(11) 0.0237(5) Uani d . 1 1
H H9 0.5194 0.2829 0.0720 0.028 Uiso calc R 1 1
C C9a 0.6585(2) 0.0272(4) 0.07485(14) 0.0216(5) Uani d . 1 1
N N10 0.7050(2) 0.2799(4) -0.03676(12) 0.0271(5) Uani d . 1 1
O O11 0.60697(16) 0.4037(3) -0.03166(10) 0.0309(5) Uani d . 1 1
O O12 0.77789(18) 0.3239(3) -0.08412(10) 0.0355(5) Uani d . 1 1

loop_
_atom_site_aniso_label
_atom_site_aniso_U_11
_atom_site_aniso_U_22
_atom_site_aniso_U_33
_atom_site_aniso_U_12
_atom_site_aniso_U_13
_atom_site_aniso_U_23
C1 0.0276(13) 0.0182(13) 0.0243(12) -0.0025(11) 0.0004(10) -0.0016(10)
C2 0.0291(14) 0.0254(14) 0.0289(13) -0.0040(12) 0.0056(11) -0.0073(11)
C3 0.0294(15) 0.0195(13) 0.0394(15) 0.0035(11) 0.0023(12) -0.0076(11)
C4 0.0338(15) 0.0161(13) 0.0307(13) 0.0013(11) -0.0040(11) -0.0038(11)
C4a 0.0278(14) 0.0130(12) 0.0258(12) -0.0021(10) -0.0027(10) -0.0022(10)
C5a 0.0307(14) 0.0118(11) 0.0244(12) -0.0025(10) -0.0014(10) -0.0038(10)
C5 0.0392(16) 0.0146(13) 0.0280(13) -0.0051(11) -0.0046(11) 0.0000(10)
C6 0.0458(17) 0.0219(14) 0.0271(13) -0.0121(12) 0.0056(12) 0.0003(11)
C7 0.0382(16) 0.0281(15) 0.0324(14) -0.0105(12) 0.0094(12) -0.0097(12)
C8 0.0328(15) 0.0172(13) 0.0343(14) -0.0044(11) 0.0050(11) -0.0040(11)
C8a 0.0287(14) 0.0133(12) 0.0262(13) -0.0049(10) 0.0015(10) -0.0016(10)
N9 0.0301(12) 0.0144(10) 0.0262(10) 0.0010(9) 0.0033(9) 0.0029(8)
C9a 0.0217(12) 0.0161(12) 0.0259(12) -0.0019(10) 0.0006(10) -0.0028(10)
N10 0.0304(13) 0.0235(12) 0.0267(11) -0.0066(10) 0.0027(10) -0.0028(9)
O11 0.0345(11) 0.0220(10) 0.0349(10) 0.0025(8) 0.0023(8) 0.0037(8)
O12 0.0466(12) 0.0313(11) 0.0306(10) -0.0080(9) 0.0124(9) 0.0008(8)

loop_
_atom_type_symbol
_atom_type_description
_atom_type_scat_dispersion_real
_atom_type_scat_dispersion_imag
_atom_type_scat_source
C C 0.0033 0.0016 'International Tables Vol C Tables 4.2.6.8 and 6.1.1.4'
H H 0.0000 0.0000 'International Tables Vol C Tables 4.2.6.8 and 6.1.1.4'
N N 0.0061 0.0033 'International Tables Vol C Tables 4.2.6.8 and 6.1.1.4'
O O 0.0106 0.0060 'International Tables Vol C Tables 4.2.6.8 and 6.1.1.4'

loop_
_geom_angle_atom_site_label_1
_geom_angle_atom_site_label_2
_geom_angle_atom_site_label_3
_geom_angle
C2 C1 C9a 120.7(2)
C2 C1 N10 119.1(2)
C9a C1 N10 120.2(2)
C1 C2 C3 120.2(2)
C1 C2 H2 119.9
C3 C2 H2 119.9
C2 C3 C4 120.3(2)
C2 C3 H3 119.9
C4 C3 H3 119.9
C4a C4 C3 120.3(2)
C4a C4 H4 119.9
C3 C4 H4 119.9
C4 C4a C9a 119.7(2)
C4 C4a C5a 133.8(2)
C9a C4a C5a 106.5(2)
C5 C5a C8a 118.5(2)
C5 C5a C4a 134.7(2)
C8a C5a C4a 106.8(2)
C6 C5 C5a 119.4(2)
C6 C5 H5 120.3
C5a C5 H5 120.3
C5 C6 C7 120.7(2)
C5 C6 H6 119.7
C7 C6 H6 119.7
C8 C7 C6 121.3(2)
C8 C7 H7 119.3
C6 C7 H7 119.3
C8a C8 C7 117.6(2)
C8a C8 H8 121.2
C7 C8 H8 121.2
C8 C8a N9 129.4(2)
C8 C8a C5a 122.5(2)
N9 C8a C5a 108.1(2)
C9a N9 C8a 110.29(19)
C9a N9 H9 124.9
C8a N9 H9 124.9
N9 C9a C1 132.9(2)
N9 C9a C4a 108.4(2)
C1 C9a C4a 118.8(2)
O12 N10 O11 124.2(2)
O12 N10 C1 119.2(2)
O11 N10 C1 116.6(2)

loop_
_geom_bond_atom_site_label_1
_geom_bond_atom_site_label_2
_geom_bond_distance
C1 C2 1.384(3)
C1 C9a 1.388(3)
C1 N10 1.453(3)
C2 C3 1.384(3)
C2 H2 0.9300
C3 C4 1.387(3)
C3 H3 0.9300
C4 C4a 1.380(3)
C4 H4 0.9300
C4a C9a 1.426(3)
C4a C5a 1.445(3)
C5a C5 1.396(3)
C5a C8a 1.411(3)
C5 C6 1.374(3)
C5 H5 0.9300
C6 C7 1.396(4)
C6 H6 0.9300
C7 C8 1.380(3)
C7 H7 0.9300
C8 C8a 1.376(3)
C8 H8 0.9300
C8a N9 1.389(3)
N9 C9a 1.361(3)
N9 H9 0.8600
N10 O12 1.231(2)
N10 O11 1.232(2)

loop_
_geom_hbond_atom_site_label_D
_geom_hbond_atom_site_label_H
_geom_hbond_atom_site_label_A
_geom_hbond_site_symmetry_A
_geom_hbond_distance_DH
_geom_hbond_distance_HA
_geom_hbond_distance_DA
_geom_hbond_angle_DHA
N9 H9 O11 . 0.86 2.24 2.702(2) 113.7
N9 H9 O11 3_665 0.86 2.16 3.002(3) 165.5

loop_
_geom_torsion_atom_site_label_1
_geom_torsion_atom_site_label_2
_geom_torsion_atom_site_label_3
_geom_torsion_atom_site_label_4
_geom_torsion
C9a C1 C2 C3 -1.0(4)
N10 C1 C2 C3 178.5(2)
C1 C2 C3 C4 1.9(4)
C2 C3 C4 C4a -0.9(4)
C3 C4 C4a C9a -1.1(3)
C3 C4 C4a C5a -179.0(2)
C4 C4a C5a C5 -4.1(5)
C9a C4a C5a C5 177.8(3)
C4 C4a C5a C8a 176.8(2)
C9a C4a C5a C8a -1.4(2)
C8a C5a C5 C6 -0.7(3)
C4a C5a C5 C6 -179.8(2)
C5a C5 C6 C7 -0.8(4)
C5 C6 C7 C8 1.8(4)
C6 C7 C8 C8a -1.3(4)
C7 C8 C8a N9 178.9(2)
C7 C8 C8a C5a -0.2(3)
C5 C5a C8a C8 1.2(3)
C4a C5a C8a C8 -179.5(2)
C5 C5a C8a N9 -178.1(2)
C4a C5a C8a N9 1.2(2)
C8 C8a N9 C9a -179.8(2)
C5a C8a N9 C9a -0.6(2)
C8a N9 C9a C1 -179.6(2)
C8a N9 C9a C4a -0.3(2)
C2 C1 C9a N9 178.2(2)
N10 C1 C9a N9 -1.3(4)
C2 C1 C9a C4a -0.9(3)
N10 C1 C9a C4a 179.6(2)
C4 C4a C9a N9 -177.4(2)
C5a C4a C9a N9 1.1(2)
C4 C4a C9a C1 2.0(3)
C5a C4a C9a C1 -179.6(2)
C2 C1 N10 O12 -4.0(3)
C9a C1 N10 O12 175.5(2)
C2 C1 N10 O11 176.1(2)
C9a C1 N10 O11 -4.4(3)
